data_1504990
loop_
_publ_author_name
'Avetta, Jr, Christopher T'
'Konkol, Leah C.'
'Taylor, Carla N.'
'Dugan, Karen C.'
'Stern, Charlotte L.'
'Thomson, Regan J.'

_publ_section_title
;
 Diastereoselective oxidative carbon-carbon bond formation via silyl
 bis-enol ethers.
;
_journal_issue 24
_journal_name_full 'Organic letters'
_journal_page_first 5621
_journal_page_last 5624
_journal_paper_doi 10.1021/ol802516z
_journal_volume 10
_journal_year 2008
_chemical_formula_sum 'C16 H22 O2'
_chemical_formula_weight 246.34
_chemical_name_systematic
; 
 ? 
;
_space_group_IT_number 13
_symmetry_cell_setting monoclinic
_symmetry_space_group_name_Hall '-P 2yac'
_symmetry_space_group_name_H-M 'P 1 2/n 1'
_atom_sites_solution_hydrogens geom
_atom_sites_solution_primary direct
_atom_sites_solution_secondary difmap
_audit_creation_method SHELXL-97
_cell_angle_alpha 90.00
_cell_angle_beta 92.8270(10)
_cell_angle_gamma 90.00
_cell_formula_units_Z 8
_cell_length_a 17.2971(14)
_cell_length_b 10.1245(8)
_cell_length_c 17.4254(14)
_cell_measurement_reflns_used 6885
_cell_measurement_temperature 217(2)
_cell_measurement_theta_max 28.49
_cell_measurement_theta_min 2.33
_cell_volume 3047.9(4)
_computing_cell_refinement 'Bruker SMART'
_computing_data_collection 'Bruker SMART'
_computing_data_reduction 'Bruker SAINT'
_computing_molecular_graphics 'Bruker SHELXTL'
_computing_publication_material 'Bruker SHELXTL'
_computing_structure_refinement 'SHELXL-97 (Sheldrick, 1997)'
_computing_structure_solution 'SHELXS-97 (Sheldrick, 1990)'
_diffrn_ambient_temperature 217(2)
_diffrn_measured_fraction_theta_full 0.910
_diffrn_measured_fraction_theta_max 0.910
_diffrn_measurement_device_type 'CCD area detector'
_diffrn_measurement_method 'omega scans'
_diffrn_radiation_monochromator graphite
_diffrn_radiation_source 'fine-focus sealed tube'
_diffrn_radiation_type MoK\a
_diffrn_radiation_wavelength 0.71073
_diffrn_reflns_av_R_equivalents 0.1036
_diffrn_reflns_av_sigmaI/netI 0.0902
_diffrn_reflns_limit_h_max 23
_diffrn_reflns_limit_h_min -23
_diffrn_reflns_limit_k_max 13
_diffrn_reflns_limit_k_min -13
_diffrn_reflns_limit_l_max 22
_diffrn_reflns_limit_l_min -23
_diffrn_reflns_number 27742
_diffrn_reflns_theta_full 29.09
_diffrn_reflns_theta_max 29.09
_diffrn_reflns_theta_min 1.62
_exptl_absorpt_coefficient_mu 0.069
_exptl_absorpt_correction_T_max 0.9916
_exptl_absorpt_correction_T_min 0.9679
_exptl_absorpt_correction_type numerical
_exptl_absorpt_process_details face-indexed
_exptl_crystal_colour colorless
_exptl_crystal_density_diffrn 1.074
_exptl_crystal_density_method 'not measured'
_exptl_crystal_description plate
_exptl_crystal_F_000 1072
_exptl_crystal_size_max 0.580
_exptl_crystal_size_mid 0.224
_exptl_crystal_size_min 0.110
_refine_diff_density_max 0.213
_refine_diff_density_min -0.189
_refine_diff_density_rms 0.044
_refine_ls_extinction_method none
_refine_ls_goodness_of_fit_ref 1.070
_refine_ls_hydrogen_treatment constr
_refine_ls_matrix_type full
_refine_ls_number_parameters 333
_refine_ls_number_reflns 7444
_refine_ls_number_restraints 0
_refine_ls_restrained_S_all 1.070
_refine_ls_R_factor_all 0.1432
_refine_ls_R_factor_gt 0.0730
_refine_ls_shift/su_max 0.000
_refine_ls_shift/su_mean 0.000
_refine_ls_structure_factor_coef Fsqd
_refine_ls_weighting_details 'calc w=1/[\s^2^(Fo^2^)+(0.1029P)^2^+0.0000P] where P=(Fo^2^+2Fc^2^)/3'
_refine_ls_weighting_scheme calc
_refine_ls_wR_factor_gt 0.1934
_refine_ls_wR_factor_ref 0.2226
_reflns_number_gt 3661
_reflns_number_total 7444
_reflns_threshold_expression >2sigma(I)
_cod_data_source_file ol802516z_si_003.cif
_cod_data_source_block s53w
_cod_depositor_comments
;
The following automatic conversions were performed:

'_symmetry_cell_setting' value 'Monoclinic' changed to 'monoclinic'
according to /home/saulius/struct/CIF-dictionaries/cif_core.dic
dictionary named 'cif_core.dic' version 2.4.1 from 2010-06-29.

Automatic conversion script
Id: cif_fix_values 1715 2011-07-08 13:25:40Z adriana 
;
_cod_original_sg_symbol_H-M P2/n
_cod_database_code 1504990

loop_
_symmetry_equiv_pos_as_xyz
'x, y, z'
'-x+1/2, y, -z+1/2'
'-x, -y, -z'
'x-1/2, -y, z-1/2'

loop_
_atom_site_label
_atom_site_type_symbol
_atom_site_fract_x
_atom_site_fract_y
_atom_site_fract_z
_atom_site_U_iso_or_equiv
_atom_site_adp_type
_atom_site_occupancy
_atom_site_symmetry_multiplicity
_atom_site_calc_flag
_atom_site_refinement_flags
O1 O 0.81606(11) 0.28043(19) 0.13370(11) 0.0655(5) Uani 1 1 d .
O2 O 0.62968(10) 1.04021(19) 0.17894(10) 0.0588(5) Uani 1 1 d .
O3 O 0.36266(10) 0.44965(19) 0.17891(11) 0.0648(5) Uani 1 1 d .
O4 O 0.18405(10) 0.20930(19) 0.12705(10) 0.0613(5) Uani 1 1 d .
C1 C 0.84131(14) 0.3358(2) 0.19190(16) 0.0495(6) Uani 1 1 d .
C2 C 0.79315(12) 0.3572(2) 0.26095(14) 0.0413(6) Uani 1 1 d .
H2 H 0.8027 0.2800 0.2950 0.050 Uiso 1 1 calc R
C3 C 0.82130(13) 0.4789(2) 0.30681(16) 0.0512(7) Uani 1 1 d .
H3A H 0.8113 0.5580 0.2755 0.061 Uiso 1 1 calc R
H3B H 0.7913 0.4867 0.3528 0.061 Uiso 1 1 calc R
C4 C 0.90749(14) 0.4740(3) 0.33120(18) 0.0595(7) Uani 1 1 d .
C5 C 0.95226(16) 0.4353(3) 0.2638(2) 0.0763(9) Uani 1 1 d .
H5 H 1.0056 0.4535 0.2660 0.092 Uiso 1 1 calc R
C6 C 0.92252(16) 0.3774(3) 0.20128(19) 0.0742(9) Uani 1 1 d .
H6 H 0.9551 0.3620 0.1606 0.089 Uiso 1 1 calc R
C7 C 0.92372(17) 0.3737(3) 0.39484(18) 0.0713(8) Uani 1 1 d .
H7A H 0.9073 0.2868 0.3771 0.107 Uiso 1 1 calc R
H7B H 0.8954 0.3979 0.4394 0.107 Uiso 1 1 calc R
H7C H 0.9787 0.3723 0.4086 0.107 Uiso 1 1 calc R
C8 C 0.93315(19) 0.6100(3) 0.3606(3) 0.1056(14) Uani 1 1 d .
H8A H 0.9875 0.6070 0.3772 0.158 Uiso 1 1 calc R
H8B H 0.9027 0.6349 0.4036 0.158 Uiso 1 1 calc R
H8C H 0.9256 0.6744 0.3198 0.158 Uiso 1 1 calc R
C9 C 0.68807(14) 0.9880(2) 0.15596(13) 0.0445(6) Uani 1 1 d .
C10 C 0.75912(12) 0.9645(2) 0.20762(11) 0.0337(5) Uani 1 1 d .
H10 H 0.7938 1.0407 0.2002 0.040 Uiso 1 1 calc R
C11 C 0.80276(13) 0.8420(2) 0.18167(12) 0.0413(6) Uani 1 1 d .
H11A H 0.8506 0.8329 0.2138 0.050 Uiso 1 1 calc R
H11B H 0.7709 0.7637 0.1902 0.050 Uiso 1 1 calc R
C12 C 0.82331(14) 0.8452(2) 0.09724(13) 0.0452(6) Uani 1 1 d .
C13 C 0.75343(17) 0.8879(3) 0.04922(15) 0.0657(8) Uani 1 1 d .
H13 H 0.7524 0.8689 -0.0036 0.079 Uiso 1 1 calc R
C14 C 0.69348(17) 0.9499(3) 0.07565(15) 0.0726(9) Uani 1 1 d .
H14 H 0.6519 0.9709 0.0410 0.087 Uiso 1 1 calc R
C15 C 0.88921(16) 0.9424(3) 0.08424(16) 0.0651(8) Uani 1 1 d .
H15A H 0.8997 0.9444 0.0301 0.098 Uiso 1 1 calc R
H15B H 0.9353 0.9146 0.1138 0.098 Uiso 1 1 calc R
H15C H 0.8743 1.0300 0.1006 0.098 Uiso 1 1 calc R
C16 C 0.84835(19) 0.7073(3) 0.07265(17) 0.0745(9) Uani 1 1 d .
H16A H 0.8045 0.6476 0.0734 0.112 Uiso 1 1 calc R
H16B H 0.8894 0.6756 0.1079 0.112 Uiso 1 1 calc R
H16C H 0.8670 0.7113 0.0211 0.112 Uiso 1 1 calc R
C17 C 0.30220(14) 0.5026(2) 0.15594(14) 0.0479(6) Uani 1 1 d .
C18 C 0.23660(12) 0.5281(2) 0.20756(12) 0.0370(5) Uani 1 1 d .
H18 H 0.2005 0.4527 0.2004 0.044 Uiso 1 1 calc R
C19 C 0.19136(14) 0.6515(2) 0.18130(13) 0.0459(6) Uani 1 1 d .
H19A H 0.1471 0.6626 0.2137 0.055 Uiso 1 1 calc R
H19B H 0.2248 0.7290 0.1888 0.055 Uiso 1 1 calc R
C20 C 0.16188(15) 0.6461(2) 0.09709(14) 0.0514(6) Uani 1 1 d .
C21 C 0.22577(18) 0.6008(3) 0.04868(15) 0.0675(8) Uani 1 1 d .
H21 H 0.2210 0.6180 -0.0044 0.081 Uiso 1 1 calc R
C22 C 0.28866(18) 0.5381(3) 0.07568(16) 0.0715(8) Uani 1 1 d .
H22 H 0.3265 0.5154 0.0410 0.086 Uiso 1 1 calc R
C23 C 0.09370(17) 0.5495(3) 0.08536(17) 0.0713(9) Uani 1 1 d .
H23A H 0.0762 0.5488 0.0316 0.107 Uiso 1 1 calc R
H23B H 0.0516 0.5772 0.1164 0.107 Uiso 1 1 calc R
H23C H 0.1103 0.4614 0.1007 0.107 Uiso 1 1 calc R
C24 C 0.1355(2) 0.7842(3) 0.07131(18) 0.0855(11) Uani 1 1 d .
H24A H 0.1788 0.8449 0.0764 0.128 Uiso 1 1 calc R
H24B H 0.0945 0.8141 0.1032 0.128 Uiso 1 1 calc R
H24C H 0.1164 0.7810 0.0181 0.128 Uiso 1 1 calc R
C25 C 0.15863(13) 0.1559(2) 0.18325(14) 0.0449(6) Uani 1 1 d .
C26 C 0.20658(11) 0.1337(2) 0.25705(13) 0.0362(5) Uani 1 1 d .
H26 H 0.1971 0.2104 0.2906 0.043 Uiso 1 1 calc R
C27 C 0.17793(13) 0.0119(2) 0.29879(15) 0.0475(6) Uani 1 1 d .
H27A H 0.2083 0.0016 0.3474 0.057 Uiso 1 1 calc R
H27B H 0.1868 -0.0665 0.2674 0.057 Uiso 1 1 calc R
C28 C 0.09215(13) 0.0191(2) 0.31548(15) 0.0498(6) Uani 1 1 d .
C29 C 0.04671(14) 0.0594(3) 0.24422(17) 0.0637(8) Uani 1 1 d .
H29 H -0.0069 0.0436 0.2419 0.076 Uiso 1 1 calc R
C30 C 0.07686(14) 0.1159(3) 0.18410(16) 0.0649(8) Uani 1 1 d .
H30 H 0.0446 0.1312 0.1400 0.078 Uiso 1 1 calc R
C31 C 0.07702(15) 0.1191(3) 0.37828(15) 0.0596(7) Uani 1 1 d .
H31A H 0.0944 0.2057 0.3627 0.089 Uiso 1 1 calc R
H31B H 0.1050 0.0932 0.4255 0.089 Uiso 1 1 calc R
H31C H 0.0220 0.1222 0.3866 0.089 Uiso 1 1 calc R
C32 C 0.06504(18) -0.1168(3) 0.3420(2) 0.0934(12) Uani 1 1 d .
H32A H 0.0123 -0.1104 0.3581 0.140 Uiso 1 1 calc R
H32B H 0.0986 -0.1470 0.3847 0.140 Uiso 1 1 calc R
H32C H 0.0671 -0.1792 0.2998 0.140 Uiso 1 1 calc R

loop_
_atom_site_aniso_label
_atom_site_aniso_U_11
_atom_site_aniso_U_22
_atom_site_aniso_U_33
_atom_site_aniso_U_23
_atom_site_aniso_U_13
_atom_site_aniso_U_12
O1 0.0713(13) 0.0733(14) 0.0523(12) -0.0028(10) 0.0061(10) 0.0113(10)
O2 0.0456(10) 0.0751(12) 0.0555(11) 0.0024(9) 0.0002(8) 0.0149(9)
O3 0.0486(11) 0.0778(13) 0.0677(13) -0.0043(10) 0.0007(9) 0.0158(9)
O4 0.0608(11) 0.0748(13) 0.0485(11) 0.0077(10) 0.0034(9) 0.0082(9)
C1 0.0480(14) 0.0430(14) 0.0578(17) 0.0084(13) 0.0049(12) 0.0109(11)
C2 0.0383(12) 0.0311(12) 0.0549(15) 0.0033(11) 0.0042(11) 0.0041(9)
C3 0.0383(13) 0.0347(13) 0.0800(19) -0.0074(12) -0.0033(12) 0.0005(10)
C4 0.0396(14) 0.0488(15) 0.089(2) -0.0004(15) -0.0069(14) -0.0003(11)
C5 0.0371(15) 0.094(2) 0.098(3) 0.014(2) -0.0008(16) -0.0037(15)
C6 0.0433(16) 0.104(3) 0.076(2) 0.0123(19) 0.0132(15) 0.0069(16)
C7 0.0645(18) 0.074(2) 0.074(2) -0.0110(17) -0.0128(15) 0.0122(15)
C8 0.071(2) 0.063(2) 0.179(4) -0.012(2) -0.045(2) -0.0092(17)
C9 0.0434(13) 0.0497(14) 0.0403(13) 0.0024(11) -0.0004(11) 0.0044(11)
C10 0.0381(11) 0.0312(11) 0.0318(11) 0.0020(9) 0.0017(9) -0.0004(9)
C11 0.0528(14) 0.0357(12) 0.0358(12) 0.0001(10) 0.0053(10) 0.0050(10)
C12 0.0571(15) 0.0437(14) 0.0352(12) 0.0007(11) 0.0069(11) 0.0058(11)
C13 0.0700(19) 0.093(2) 0.0336(14) -0.0127(14) -0.0010(13) 0.0051(16)
C14 0.0639(18) 0.116(3) 0.0367(15) -0.0117(16) -0.0113(13) 0.0228(17)
C15 0.0694(18) 0.0697(19) 0.0584(17) -0.0010(15) 0.0258(14) -0.0040(15)
C16 0.109(2) 0.0560(17) 0.0616(19) -0.0119(15) 0.0318(17) 0.0110(17)
C17 0.0470(14) 0.0493(15) 0.0472(14) -0.0038(12) -0.0012(11) -0.0004(12)
C18 0.0399(12) 0.0295(11) 0.0411(12) -0.0032(10) -0.0023(10) -0.0016(9)
C19 0.0611(15) 0.0346(13) 0.0409(13) -0.0042(10) -0.0076(11) 0.0068(11)
C20 0.0650(16) 0.0431(14) 0.0446(14) -0.0019(12) -0.0126(12) 0.0096(12)
C21 0.086(2) 0.078(2) 0.0385(15) 0.0068(14) -0.0005(14) 0.0062(17)
C22 0.0693(19) 0.099(2) 0.0473(16) 0.0027(16) 0.0113(14) 0.0126(17)
C23 0.0693(19) 0.073(2) 0.068(2) -0.0026(16) -0.0246(15) 0.0018(15)
C24 0.129(3) 0.0589(19) 0.0645(19) 0.0039(16) -0.0405(19) 0.0200(18)
C25 0.0426(13) 0.0464(14) 0.0458(14) -0.0028(12) 0.0028(11) 0.0066(11)
C26 0.0370(11) 0.0282(11) 0.0434(13) -0.0018(10) 0.0029(10) 0.0030(9)
C27 0.0371(13) 0.0370(13) 0.0691(17) 0.0035(12) 0.0095(11) 0.0029(10)
C28 0.0373(13) 0.0449(14) 0.0681(17) -0.0027(13) 0.0111(12) -0.0018(11)
C29 0.0323(13) 0.091(2) 0.0680(19) -0.0196(17) 0.0036(13) -0.0089(13)
C30 0.0381(14) 0.100(2) 0.0554(17) -0.0132(16) -0.0055(12) 0.0015(14)
C31 0.0505(15) 0.0715(18) 0.0576(17) -0.0013(14) 0.0121(13) 0.0015(13)
C32 0.0650(19) 0.0569(18) 0.162(4) 0.007(2) 0.048(2) -0.0084(15)

loop_
_atom_type_symbol
_atom_type_description
_atom_type_scat_dispersion_real
_atom_type_scat_dispersion_imag
_atom_type_scat_source
C C 0.0033 0.0016 'International Tables Vol C Tables 4.2.6.8 and 6.1.1.4'
H H 0.0000 0.0000 'International Tables Vol C Tables 4.2.6.8 and 6.1.1.4'
O O 0.0106 0.0060 'International Tables Vol C Tables 4.2.6.8 and 6.1.1.4'

loop_
_geom_angle_atom_site_label_1
_geom_angle_atom_site_label_2
_geom_angle_atom_site_label_3
_geom_angle
_geom_angle_site_symmetry_1
_geom_angle_site_symmetry_3
O1 C1 C6 121.7(2) . .
O1 C1 C2 122.6(2) . .
C6 C1 C2 115.6(2) . .
C1 C2 C2 111.9(2) . 2_655
C1 C2 C3 110.9(2) . .
C2 C2 C3 114.36(15) 2_655 .
C1 C2 H2 106.4 . .
C2 C2 H2 106.4 2_655 .
C3 C2 H2 106.4 . .
C4 C3 C2 113.49(19) . .
C4 C3 H3A 108.9 . .
C2 C3 H3A 108.9 . .
C4 C3 H3B 108.9 . .
C2 C3 H3B 108.9 . .
H3A C3 H3B 107.7 . .
C5 C4 C7 108.3(2) . .
C5 C4 C8 110.4(3) . .
C7 C4 C8 108.5(3) . .
C5 C4 C3 109.0(2) . .
C7 C4 C3 111.5(2) . .
C8 C4 C3 109.1(2) . .
C6 C5 C4 124.8(3) . .
C6 C5 H5 117.6 . .
C4 C5 H5 117.6 . .
C5 C6 C1 123.5(3) . .
C5 C6 H6 118.3 . .
C1 C6 H6 118.3 . .
C4 C7 H7A 109.5 . .
C4 C7 H7B 109.5 . .
H7A C7 H7B 109.5 . .
C4 C7 H7C 109.5 . .
H7A C7 H7C 109.5 . .
H7B C7 H7C 109.5 . .
C4 C8 H8A 109.5 . .
C4 C8 H8B 109.5 . .
H8A C8 H8B 109.5 . .
C4 C8 H8C 109.5 . .
H8A C8 H8C 109.5 . .
H8B C8 H8C 109.5 . .
O2 C9 C14 121.4(2) . .
O2 C9 C10 122.3(2) . .
C14 C9 C10 116.3(2) . .
C9 C10 C10 112.1(2) . 2_655
C9 C10 C11 110.54(18) . .
C10 C10 C11 114.47(14) 2_655 .
C9 C10 H10 106.4 . .
C10 C10 H10 106.4 2_655 .
C11 C10 H10 106.4 . .
C12 C11 C10 114.05(17) . .
C12 C11 H11A 108.7 . .
C10 C11 H11A 108.7 . .
C12 C11 H11B 108.7 . .
C10 C11 H11B 108.7 . .
H11A C11 H11B 107.6 . .
C13 C12 C16 109.8(2) . .
C13 C12 C11 108.9(2) . .
C16 C12 C11 109.41(19) . .
C13 C12 C15 108.5(2) . .
C16 C12 C15 108.8(2) . .
C11 C12 C15 111.4(2) . .
C14 C13 C12 124.8(2) . .
C14 C13 H13 117.6 . .
C12 C13 H13 117.6 . .
C13 C14 C9 123.4(2) . .
C13 C14 H14 118.3 . .
C9 C14 H14 118.3 . .
C12 C15 H15A 109.5 . .
C12 C15 H15B 109.5 . .
H15A C15 H15B 109.5 . .
C12 C15 H15C 109.5 . .
H15A C15 H15C 109.5 . .
H15B C15 H15C 109.5 . .
C12 C16 H16A 109.5 . .
C12 C16 H16B 109.5 . .
H16A C16 H16B 109.5 . .
C12 C16 H16C 109.5 . .
H16A C16 H16C 109.5 . .
H16B C16 H16C 109.5 . .
O3 C17 C22 121.2(2) . .
O3 C17 C18 122.5(2) . .
C22 C17 C18 116.3(2) . .
C17 C18 C18 112.1(2) . 2
C17 C18 C19 110.51(19) . .
C18 C18 C19 114.53(14) 2 .
C17 C18 H18 106.4 . .
C18 C18 H18 106.4 2 .
C19 C18 H18 106.4 . .
C20 C19 C18 113.47(18) . .
C20 C19 H19A 108.9 . .
C18 C19 H19A 108.9 . .
C20 C19 H19B 108.9 . .
C18 C19 H19B 108.9 . .
H19A C19 H19B 107.7 . .
C21 C20 C19 109.4(2) . .
C21 C20 C24 109.4(2) . .
C19 C20 C24 109.2(2) . .
C21 C20 C23 108.2(2) . .
C19 C20 C23 111.5(2) . .
C24 C20 C23 109.0(2) . .
C22 C21 C20 124.3(2) . .
C22 C21 H21 117.9 . .
C20 C21 H21 117.9 . .
C21 C22 C17 123.4(3) . .
C21 C22 H22 118.3 . .
C17 C22 H22 118.3 . .
C20 C23 H23A 109.5 . .
C20 C23 H23B 109.5 . .
H23A C23 H23B 109.5 . .
C20 C23 H23C 109.5 . .
H23A C23 H23C 109.5 . .
H23B C23 H23C 109.5 . .
C20 C24 H24A 109.5 . .
C20 C24 H24B 109.5 . .
H24A C24 H24B 109.5 . .
C20 C24 H24C 109.5 . .
H24A C24 H24C 109.5 . .
H24B C24 H24C 109.5 . .
O4 C25 C30 121.0(2) . .
O4 C25 C26 123.0(2) . .
C30 C25 C26 116.0(2) . .
C25 C26 C27 110.33(19) . .
C25 C26 C26 111.4(2) . 2
C27 C26 C26 114.81(14) . 2
C25 C26 H26 106.6 . .
C27 C26 H26 106.6 . .
C26 C26 H26 106.6 2 .
C26 C27 C28 113.14(19) . .
C26 C27 H27A 109.0 . .
C28 C27 H27A 109.0 . .
C26 C27 H27B 109.0 . .
C28 C27 H27B 109.0 . .
H27A C27 H27B 107.8 . .
C29 C28 C31 108.3(2) . .
C29 C28 C27 109.3(2) . .
C31 C28 C27 111.8(2) . .
C29 C28 C32 109.9(2) . .
C31 C28 C32 108.4(2) . .
C27 C28 C32 109.2(2) . .
C30 C29 C28 124.4(2) . .
C30 C29 H29 117.8 . .
C28 C29 H29 117.8 . .
C29 C30 C25 122.9(3) . .
C29 C30 H30 118.5 . .
C25 C30 H30 118.5 . .
C28 C31 H31A 109.5 . .
C28 C31 H31B 109.5 . .
H31A C31 H31B 109.5 . .
C28 C31 H31C 109.5 . .
H31A C31 H31C 109.5 . .
H31B C31 H31C 109.5 . .
C28 C32 H32A 109.5 . .
C28 C32 H32B 109.5 . .
H32A C32 H32B 109.5 . .
C28 C32 H32C 109.5 . .
H32A C32 H32C 109.5 . .
H32B C32 H32C 109.5 . .

loop_
_geom_bond_atom_site_label_1
_geom_bond_atom_site_label_2
_geom_bond_distance
_geom_bond_site_symmetry_2
O1 C1 1.221(3) .
O2 C9 1.225(3) .
O3 C17 1.225(3) .
O4 C25 1.220(3) .
C1 C6 1.468(4) .
C1 C2 1.512(3) .
C2 C2 1.522(4) 2_655
C2 C3 1.535(3) .
C2 H2 0.9900 .
C3 C4 1.531(3) .
C3 H3A 0.9800 .
C3 H3B 0.9800 .
C4 C5 1.491(4) .
C4 C7 1.520(4) .
C4 C8 1.527(4) .
C5 C6 1.319(4) .
C5 H5 0.9400 .
C6 H6 0.9400 .
C7 H7A 0.9700 .
C7 H7B 0.9700 .
C7 H7C 0.9700 .
C8 H8A 0.9700 .
C8 H8B 0.9700 .
C8 H8C 0.9700 .
C9 C14 1.459(3) .
C9 C10 1.506(3) .
C10 C10 1.526(4) 2_655
C10 C11 1.532(3) .
C10 H10 0.9900 .
C11 C12 1.531(3) .
C11 H11A 0.9800 .
C11 H11B 0.9800 .
C12 C13 1.499(4) .
C12 C16 1.529(3) .
C12 C15 1.532(4) .
C13 C14 1.315(4) .
C13 H13 0.9400 .
C14 H14 0.9400 .
C15 H15A 0.9700 .
C15 H15B 0.9700 .
C15 H15C 0.9700 .
C16 H16A 0.9700 .
C16 H16B 0.9700 .
C16 H16C 0.9700 .
C17 C22 1.452(4) .
C17 C18 1.505(3) .
C18 C18 1.528(4) 2
C18 C19 1.533(3) .
C18 H18 0.9900 .
C19 C20 1.530(3) .
C19 H19A 0.9800 .
C19 H19B 0.9800 .
C20 C21 1.495(4) .
C20 C24 1.531(3) .
C20 C23 1.538(4) .
C21 C22 1.326(4) .
C21 H21 0.9400 .
C22 H22 0.9400 .
C23 H23A 0.9700 .
C23 H23B 0.9700 .
C23 H23C 0.9700 .
C24 H24A 0.9700 .
C24 H24B 0.9700 .
C24 H24C 0.9700 .
C25 C30 1.472(3) .
C25 C26 1.512(3) .
C26 C27 1.527(3) .
C26 C26 1.534(4) 2
C26 H26 0.9900 .
C27 C28 1.528(3) .
C27 H27A 0.9800 .
C27 H27B 0.9800 .
C28 C29 1.493(4) .
C28 C31 1.523(4) .
C28 C32 1.532(4) .
C29 C30 1.323(4) .
C29 H29 0.9400 .
C30 H30 0.9400 .
C31 H31A 0.9700 .
C31 H31B 0.9700 .
C31 H31C 0.9700 .
C32 H32A 0.9700 .
C32 H32B 0.9700 .
C32 H32C 0.9700 .

loop_
_geom_torsion_atom_site_label_1
_geom_torsion_atom_site_label_2
_geom_torsion_atom_site_label_3
_geom_torsion_atom_site_label_4
_geom_torsion
_geom_torsion_site_symmetry_1
_geom_torsion_site_symmetry_4
O1 C1 C2 C2 -24.0(3) . 2_655
C6 C1 C2 C2 160.32(18) . 2_655
O1 C1 C2 C3 -152.9(2) . .
C6 C1 C2 C3 31.4(3) . .
C1 C2 C3 C4 -54.9(3) . .
C2 C2 C3 C4 177.5(2) 2_655 .
C2 C3 C4 C5 47.3(3) . .
C2 C3 C4 C7 -72.2(3) . .
C2 C3 C4 C8 167.9(3) . .
C7 C4 C5 C6 103.1(4) . .
C8 C4 C5 C6 -138.3(3) . .
C3 C4 C5 C6 -18.4(4) . .
C4 C5 C6 C1 -3.9(5) . .
O1 C1 C6 C5 -178.7(3) . .
C2 C1 C6 C5 -3.0(4) . .
O2 C9 C10 C10 20.9(3) . 2_655
C14 C9 C10 C10 -161.59(19) . 2_655
O2 C9 C10 C11 149.9(2) . .
C14 C9 C10 C11 -32.5(3) . .
C9 C10 C11 C12 54.3(3) . .
C10 C10 C11 C12 -177.9(2) 2_655 .
C10 C11 C12 C13 -46.4(3) . .
C10 C11 C12 C16 -166.4(2) . .
C10 C11 C12 C15 73.3(3) . .
C16 C12 C13 C14 138.7(3) . .
C11 C12 C13 C14 18.9(4) . .
C15 C12 C13 C14 -102.5(4) . .
C12 C13 C14 C9 1.3(5) . .
O2 C9 C14 C13 -176.6(3) . .
C10 C9 C14 C13 5.9(4) . .
O3 C17 C18 C18 20.5(3) . 2
C22 C17 C18 C18 -162.58(19) . 2
O3 C17 C18 C19 149.6(2) . .
C22 C17 C18 C19 -33.5(3) . .
C17 C18 C19 C20 54.9(3) . .
C18 C18 C19 C20 -177.2(2) 2 .
C18 C19 C20 C21 -46.6(3) . .
C18 C19 C20 C24 -166.4(2) . .
C18 C19 C20 C23 73.1(3) . .
C19 C20 C21 C22 18.7(4) . .
C24 C20 C21 C22 138.3(3) . .
C23 C20 C21 C22 -103.0(3) . .
C20 C21 C22 C17 1.6(5) . .
O3 C17 C22 C21 -176.8(3) . .
C18 C17 C22 C21 6.2(4) . .
O4 C25 C26 C27 -151.3(2) . .
C30 C25 C26 C27 32.2(3) . .
O4 C25 C26 C26 -22.6(3) . 2
C30 C25 C26 C26 160.90(17) . 2
C25 C26 C27 C28 -56.3(3) . .
C26 C26 C27 C28 176.9(2) 2 .
C26 C27 C28 C29 48.3(3) . .
C26 C27 C28 C31 -71.6(3) . .
C26 C27 C28 C32 168.5(2) . .
C31 C28 C29 C30 104.2(3) . .
C27 C28 C29 C30 -17.8(4) . .
C32 C28 C29 C30 -137.6(3) . .
C28 C29 C30 C25 -5.3(5) . .
O4 C25 C30 C29 -179.0(3) . .
C26 C25 C30 C29 -2.4(4) . .
